data_1511648
loop_
_publ_author_name
'Bolmgren, H.'
'Okada, S.'
'Higashi, I.'
'Tergenius, L.E.'
'Lundstroem, T.'

_publ_section_title
;
 The crystal structure of Ta5 B6
;
_journal_name_full 'Journal of the Less-Common Metals'
_journal_page_first 341
_journal_page_last 345
_journal_paper_doi 10.1016/0022-5088(90)90046-M
_journal_volume 161
_journal_year 1990
_chemical_formula_sum 'B6 Ta5'
_chemical_name_systematic 'Ta5 B6'
_space_group_IT_number 65
_symmetry_space_group_name_Hall '-C 2 2'
_symmetry_space_group_name_H-M 'C m m m'
_cell_angle_alpha 90
_cell_angle_beta 90
_cell_angle_gamma 90
_cell_formula_units_Z 2
_cell_length_a 22.602
_cell_length_b 3.1385
_cell_length_c 3.2895
_cell_volume 233.345
_citation_journal_id_ASTM JCOMAH
_cod_data_source_file boron4-x_300.cif
_cod_data_source_block B6Ta5
_cod_original_cell_volume 233.3452
_cod_database_code 1511648

loop_
_symmetry_equiv_pos_as_xyz
x,y,z
-x,-y,z
x,-y,-z
-x,y,-z
-x,-y,-z
x,y,-z
-x,y,z
x,-y,z
x+1/2,y+1/2,z
-x+1/2,-y+1/2,z
x+1/2,-y+1/2,-z
-x+1/2,y+1/2,-z
-x+1/2,-y+1/2,-z
x+1/2,y+1/2,-z
-x+1/2,y+1/2,z
x+1/2,-y+1/2,z

loop_
_atom_site_label
_atom_site_type_symbol
_atom_site_fract_x
_atom_site_fract_y
_atom_site_fract_z
_atom_site_occupancy
_atom_site_U_iso_or_equiv
B1 B 0.0832 0 0.5 1 0.0
Ta1 Ta 0 0 0 1 0.0
B2 B 0.2734 0 0 1 0.0
Ta2 Ta 0.38554 0 0 1 0.0
Ta3 Ta 0.19434 0 0.5 1 0.0
B3 B 0.4603 0 0.5 1 0.0
